data_4030368
loop_
_publ_author_name
'Akhigbe, Joshua'
'Luciano, Michael'
'Zeller, Matthias'
'Br\"uckner, Christian'

_publ_section_title
;
 Mono- and Bisquinoline-Annulated Porphyrins from Porphyrin \b,\b'-Dione
 Oximes.
;
_journal_issue 1
_journal_name_full 'The Journal of organic chemistry'
_journal_page_first 499
_journal_paper_doi 10.1021/jo502511j
_journal_volume 80
_journal_year 2014
_chemical_formula_moiety '2(C44 H25 N5 Ni O2), 0.2935(C5 H12), 0.2065(C H2 Cl2)'
_chemical_formula_sum 'C89.674 H53.935 Cl0.413 N10 Ni2 O4'
_chemical_formula_weight 1467.47
_chemical_name_systematic
; 
 ? 
;
_space_group_IT_number 15
_symmetry_cell_setting monoclinic
_symmetry_space_group_name_Hall '-C 2yc'
_symmetry_space_group_name_H-M 'C 1 2/c 1'
_atom_sites_solution_hydrogens geom
_atom_sites_solution_primary direct
_atom_sites_solution_secondary difmap
_audit_creation_method SHELXL-97
_cell_angle_alpha 90.00
_cell_angle_beta 111.519(9)
_cell_angle_gamma 90.00
_cell_formula_units_Z 8
_cell_length_a 30.029(18)
_cell_length_b 14.388(9)
_cell_length_c 32.622(19)
_cell_measurement_reflns_used 517
_cell_measurement_temperature 100(2)
_cell_measurement_theta_max 28.31
_cell_measurement_theta_min 2.70
_cell_volume 13112(14)
_computing_cell_refinement 'Apex2 v2011.2-0'
_computing_data_collection 'Apex2 v2011.2-0 (Bruker, 2011)'
_computing_data_reduction 'Apex2 v2011.2-0'
_computing_molecular_graphics 'SHELXTL 6.14'
_computing_publication_material 'SHELXTL 6.14'
_computing_structure_refinement
;  
SHELXLE Rev548, Shelxle (H\"ubschle et al., 2011)
;
_computing_structure_solution 'SHELXTL 6.14 (Bruker, 2003; Sheldrick, 2008)'
_diffrn_ambient_temperature 100(2)
_diffrn_measured_fraction_theta_full 0.984
_diffrn_measured_fraction_theta_max 0.970
_diffrn_measurement_device_type 'Bruker AXS SMART APEX CCD diffractometer'
_diffrn_measurement_method '\w scans'
_diffrn_radiation_monochromator graphite
_diffrn_radiation_source 'fine-focus sealed tube'
_diffrn_radiation_type MoK\a
_diffrn_radiation_wavelength 0.71073
_diffrn_reflns_av_R_equivalents 0.1282
_diffrn_reflns_av_sigmaI/netI 0.1994
_diffrn_reflns_limit_h_max 30
_diffrn_reflns_limit_h_min -39
_diffrn_reflns_limit_k_max 19
_diffrn_reflns_limit_k_min -17
_diffrn_reflns_limit_l_max 43
_diffrn_reflns_limit_l_min -43
_diffrn_reflns_number 45748
_diffrn_reflns_theta_full 28.00
_diffrn_reflns_theta_max 28.33
_diffrn_reflns_theta_min 1.58
_diffrn_standards_number 0
_exptl_absorpt_coefficient_mu 0.660
_exptl_absorpt_correction_T_max 0.7457
_exptl_absorpt_correction_T_min 0.5945
_exptl_absorpt_correction_type multi-scan
_exptl_absorpt_process_details 'Apex2  v2011.2-0 (Bruker, 2011)'
_exptl_crystal_colour red
_exptl_crystal_density_diffrn 1.487
_exptl_crystal_density_method 'not measured'
_exptl_crystal_description needle
_exptl_crystal_F_000 6056
_exptl_crystal_size_max 0.26
_exptl_crystal_size_mid 0.04
_exptl_crystal_size_min 0.04
_refine_diff_density_max 0.508
_refine_diff_density_min -0.570
_refine_diff_density_rms 0.087
_refine_ls_extinction_method none
_refine_ls_goodness_of_fit_ref 0.950
_refine_ls_hydrogen_treatment constr
_refine_ls_matrix_type full
_refine_ls_number_parameters 975
_refine_ls_number_reflns 15855
_refine_ls_number_restraints 26
_refine_ls_restrained_S_all 0.951
_refine_ls_R_factor_all 0.1822
_refine_ls_R_factor_gt 0.0652
_refine_ls_shift/su_max 0.001
_refine_ls_shift/su_mean 0.000
_refine_ls_structure_factor_coef Fsqd
_refine_ls_weighting_details 'calc w=1/[\s^2^(Fo^2^)+(0.0480P)^2^+0.0000P] where P=(Fo^2^+2Fc^2^)/3'
_refine_ls_weighting_scheme calc
_refine_ls_wR_factor_gt 0.1148
_refine_ls_wR_factor_ref 0.1445
_reflns_number_gt 7111
_reflns_number_total 15855
_reflns_threshold_expression I>2\s(I)
_cod_data_source_file jo502511j_si_002.cif
_cod_data_source_block 12mz111_0m
_cod_depositor_comments
;
The following automatic conversions were performed:

'_symmetry_cell_setting' value 'Monoclinic' changed to 'monoclinic'
according to
/home/saulius/struct/COD-crude-data--automatic-downloads/rss-feeds/ACS/lib/dictionaries/cif_core.dic
dictionary named 'cif_core.dic' version 2.4.2 from 2011-04-26.

Automatic conversion script
Id: cif_fix_values 2935 2014-11-11 08:27:57Z andrius 

 Adding full bibliography for 4030367--4030370.cif.
;
_cod_original_sg_symbol_H-M C2/c
_cod_database_code 4030368

loop_
_symmetry_equiv_pos_as_xyz
'x, y, z'
'-x, y, -z+1/2'
'x+1/2, y+1/2, z'
'-x+1/2, y+1/2, -z+1/2'
'-x, -y, -z'
'x, -y, z-1/2'
'-x+1/2, -y+1/2, -z'
'x+1/2, -y+1/2, z-1/2'

loop_
_atom_site_label
_atom_site_type_symbol
_atom_site_fract_x
_atom_site_fract_y
_atom_site_fract_z
_atom_site_U_iso_or_equiv
_atom_site_adp_type
_atom_site_occupancy
_atom_site_symmetry_multiplicity
_atom_site_calc_flag
_atom_site_refinement_flags
_atom_site_disorder_group
C1 C 0.0000 0.308(2) 0.2500 0.110(3) Uani 0.413(9) 2 d SPU 1
H1A H -0.0003 0.3489 0.2742 0.132 Uiso 0.206(4) 1 calc PR 1
H1B H 0.0003 0.3489 0.2258 0.132 Uiso 0.206(4) 1 calc PR 1
Cl1 Cl -0.05217(17) 0.2532(4) 0.23193(19) 0.107(3) Uani 0.413(9) 1 d PU 1
C2 C -0.0409(7) 0.2366(13) 0.2849(8) 0.223(8) Uani 0.587(9) 1 d PDU 2
H2A H -0.0713 0.2027 0.2754 0.335 Uiso 0.587(9) 1 calc PR 2
H2B H -0.0370 0.2724 0.3115 0.335 Uiso 0.587(9) 1 calc PR 2
H2C H -0.0144 0.1923 0.2912 0.335 Uiso 0.587(9) 1 calc PR 2
C3 C -0.0407(5) 0.2962(17) 0.2519(10) 0.223(8) Uani 0.587(9) 1 d PDU 2
H3A H -0.0636 0.3465 0.2509 0.268 Uiso 0.587(9) 1 calc PR 2
H3B H -0.0550 0.2612 0.2239 0.268 Uiso 0.587(9) 1 calc PR 2
C4 C 0.0000 0.3398(19) 0.2500 0.223(8) Uani 0.587(9) 2 d SPDU 2
H4A H 0.0116 0.3811 0.2760 0.268 Uiso 0.294(4) 1 calc PR 2
H4B H -0.0116 0.3811 0.2240 0.268 Uiso 0.294(4) 1 calc PR 2
Ni1A Ni 0.284217(19) 0.32535(3) 0.212896(14) 0.02116(14) Uani 1 1 d . .
O1A O 0.40181(11) 0.4274(2) 0.37482(8) 0.0368(8) Uani 1 1 d . .
O2A O 0.32977(12) 0.4189(2) 0.41740(8) 0.0437(9) Uani 1 1 d . .
N1A N 0.31281(12) 0.3501(2) 0.27520(9) 0.0229(8) Uani 1 1 d . .
N2A N 0.22125(11) 0.3404(2) 0.21469(9) 0.0211(8) Uani 1 1 d . .
N3A N 0.25681(11) 0.3052(2) 0.15026(9) 0.0200(8) Uani 1 1 d . .
N4A N 0.34658(12) 0.3092(2) 0.21134(9) 0.0234(8) Uani 1 1 d . .
N5A N 0.30365(14) 0.3855(2) 0.38018(10) 0.0318(9) Uani 1 1 d . .
C1A C 0.35910(16) 0.3769(3) 0.29872(11) 0.0248(10) Uani 1 1 d . .
C2A C 0.36526(17) 0.3977(3) 0.34566(12) 0.0269(10) Uani 1 1 d . .
C3A C 0.31919(16) 0.3738(3) 0.34727(11) 0.0245(10) Uani 1 1 d . .
C4A C 0.28863(15) 0.3479(3) 0.30398(11) 0.0225(10) Uani 1 1 d . .
C5A C 0.24080(16) 0.3338(3) 0.29449(11) 0.0240(10) Uani 1 1 d . .
C6A C 0.20786(15) 0.3414(3) 0.25052(11) 0.0240(10) Uani 1 1 d . .
C7A C 0.15868(16) 0.3642(3) 0.23808(12) 0.0295(10) Uani 1 1 d . .
H7A H 0.1413 0.3691 0.2572 0.035 Uiso 1 1 calc R .
C8A C 0.14124(16) 0.3777(3) 0.19414(12) 0.0290(10) Uani 1 1 d . .
H8A H 0.1095 0.3958 0.1766 0.035 Uiso 1 1 calc R .
C9A C 0.17896(14) 0.3600(3) 0.17892(12) 0.0227(9) Uani 1 1 d . .
C10A C 0.17454(14) 0.3566(3) 0.13541(11) 0.0219(9) Uani 1 1 d . .
C11A C 0.21127(14) 0.3269(3) 0.12222(11) 0.0207(9) Uani 1 1 d . .
C12A C 0.20504(15) 0.3035(3) 0.07804(11) 0.0254(10) Uani 1 1 d . .
H12A H 0.1768 0.3122 0.0527 0.030 Uiso 1 1 calc R .
C13A C 0.24625(15) 0.2672(3) 0.07891(11) 0.0272(10) Uani 1 1 d . .
H13A H 0.2525 0.2437 0.0543 0.033 Uiso 1 1 calc R .
C14A C 0.27933(15) 0.2698(3) 0.12338(11) 0.0225(10) Uani 1 1 d . .
C15A C 0.32695(15) 0.2474(3) 0.13670(11) 0.0226(10) Uani 1 1 d . .
C16A C 0.35943(15) 0.2695(3) 0.17823(11) 0.0220(9) Uani 1 1 d . .
C17A C 0.40977(16) 0.2690(3) 0.18988(12) 0.0311(11) Uani 1 1 d . .
H17A H 0.4271 0.2429 0.1735 0.037 Uiso 1 1 calc R .
C18A C 0.42810(16) 0.3132(3) 0.22910(12) 0.0343(11) Uani 1 1 d . .
H18A H 0.4609 0.3265 0.2449 0.041 Uiso 1 1 calc R .
C19A C 0.38958(15) 0.3361(3) 0.24234(11) 0.0247(10) Uani 1 1 d . .
C20A C 0.39575(15) 0.3766(3) 0.28355(11) 0.0270(10) Uani 1 1 d . .
C21A C 0.22518(16) 0.3273(3) 0.33184(11) 0.0258(10) Uani 1 1 d . .
C22A C 0.25583(17) 0.3580(3) 0.37375(12) 0.0335(11) Uani 1 1 d . .
C23A C 0.24102(18) 0.3613(3) 0.40919(13) 0.0392(12) Uani 1 1 d . .
H23A H 0.2619 0.3847 0.4368 0.047 Uiso 1 1 calc R .
C24A C 0.19607(19) 0.3305(4) 0.40437(14) 0.0467(14) Uani 1 1 d . .
H24A H 0.1853 0.3352 0.4283 0.056 Uiso 1 1 calc R .
C25A C 0.16667(19) 0.2929(3) 0.36501(14) 0.0432(13) Uani 1 1 d . .
H25A H 0.1362 0.2688 0.3622 0.052 Uiso 1 1 calc R .
C26A C 0.18148(17) 0.2904(3) 0.32939(13) 0.0349(12) Uani 1 1 d . .
H26A H 0.1612 0.2626 0.3026 0.042 Uiso 1 1 calc R .
C27A C 0.12778(15) 0.3784(3) 0.09990(12) 0.0257(10) Uani 1 1 d . .
C28A C 0.08871(16) 0.3220(4) 0.09091(13) 0.0404(12) Uani 1 1 d . .
H28A H 0.0903 0.2698 0.1092 0.049 Uiso 1 1 calc R .
C29A C 0.04685(17) 0.3402(4) 0.05540(14) 0.0480(14) Uani 1 1 d . .
H29A H 0.0202 0.2996 0.0490 0.058 Uiso 1 1 calc R .
C30A C 0.04384(18) 0.4163(4) 0.02959(14) 0.0446(14) Uani 1 1 d . .
H30A H 0.0152 0.4283 0.0051 0.053 Uiso 1 1 calc R .
C31A C 0.08194(18) 0.4757(3) 0.03878(13) 0.0390(13) Uani 1 1 d . .
H31A H 0.0794 0.5302 0.0216 0.047 Uiso 1 1 calc R .
C32A C 0.12417(16) 0.4553(3) 0.07330(12) 0.0307(11) Uani 1 1 d . .
H32A H 0.1511 0.4946 0.0788 0.037 Uiso 1 1 calc R .
C33A C 0.34544(15) 0.2083(3) 0.10348(12) 0.0294(11) Uani 1 1 d . .
C34A C 0.35821(18) 0.2680(4) 0.07639(13) 0.0487(14) Uani 1 1 d . .
H34A H 0.3554 0.3333 0.0791 0.058 Uiso 1 1 calc R .
C35A C 0.37501(19) 0.2326(5) 0.04540(14) 0.0577(16) Uani 1 1 d . .
H35A H 0.3839 0.2738 0.0269 0.069 Uiso 1 1 calc R .
C36A C 0.37897(18) 0.1390(5) 0.04124(14) 0.0557(16) Uani 1 1 d . .
H36A H 0.3910 0.1149 0.0202 0.067 Uiso 1 1 calc R .
C37A C 0.3656(2) 0.0802(4) 0.06731(15) 0.0618(17) Uani 1 1 d . .
H37A H 0.3681 0.0151 0.0641 0.074 Uiso 1 1 calc R .
C38A C 0.34838(19) 0.1137(4) 0.09853(14) 0.0492(14) Uani 1 1 d . .
H38A H 0.3387 0.0719 0.1163 0.059 Uiso 1 1 calc R .
C39A C 0.44514(17) 0.4116(3) 0.30860(13) 0.0357(12) Uani 1 1 d . .
C40A C 0.4609(2) 0.4914(4) 0.29520(15) 0.0584(16) Uani 1 1 d . .
H40A H 0.4388 0.5280 0.2726 0.070 Uiso 1 1 calc R .
C41A C 0.5085(2) 0.5201(5) 0.31397(18) 0.077(2) Uani 1 1 d . .
H41A H 0.5188 0.5747 0.3036 0.092 Uiso 1 1 calc R .
C42A C 0.5400(2) 0.4694(6) 0.3470(2) 0.084(2) Uani 1 1 d . .
H42A H 0.5725 0.4882 0.3601 0.101 Uiso 1 1 calc R .
C43A C 0.5245(2) 0.3908(5) 0.36150(18) 0.069(2) Uani 1 1 d . .
H43A H 0.5465 0.3557 0.3848 0.083 Uiso 1 1 calc R .
C44A C 0.47743(18) 0.3616(4) 0.34288(14) 0.0512(14) Uani 1 1 d . .
H44A H 0.4673 0.3074 0.3536 0.061 Uiso 1 1 calc R .
Ni1B Ni 0.16913(2) 0.64264(4) 0.127191(15) 0.02480(15) Uani 1 1 d . .
O1B O 0.10054(13) 0.5495(2) 0.25138(10) 0.0540(10) Uani 1 1 d . .
O2B O 0.19201(13) 0.5497(2) 0.32606(9) 0.0546(10) Uani 1 1 d . .
N1B N 0.16087(13) 0.6158(2) 0.18101(10) 0.0292(9) Uani 1 1 d . .
N2B N 0.23459(12) 0.6015(2) 0.15171(9) 0.0247(8) Uani 1 1 d . .
N3B N 0.17662(12) 0.6698(2) 0.07268(9) 0.0232(8) Uani 1 1 d . .
N4B N 0.10340(13) 0.6767(2) 0.10165(10) 0.0284(8) Uani 1 1 d . .
N5B N 0.20859(17) 0.5753(2) 0.29734(11) 0.0407(11) Uani 1 1 d . .
C1B C 0.11881(17) 0.5973(3) 0.18708(13) 0.0303(11) Uani 1 1 d . .
C2B C 0.12893(19) 0.5744(3) 0.23466(14) 0.0387(13) Uani 1 1 d . .
C3B C 0.17971(19) 0.5899(3) 0.25503(13) 0.0350(12) Uani 1 1 d . .
C4B C 0.19815(17) 0.6088(3) 0.22137(12) 0.0296(11) Uani 1 1 d . .
C5B C 0.24625(17) 0.6050(3) 0.22959(12) 0.0282(10) Uani 1 1 d . .
C6B C 0.26231(16) 0.5867(3) 0.19466(12) 0.0285(11) Uani 1 1 d . .
C7B C 0.30496(16) 0.5384(3) 0.19822(12) 0.0291(11) Uani 1 1 d . .
H7B H 0.3301 0.5212 0.2248 0.035 Uiso 1 1 calc R .
C8B C 0.30329(15) 0.5217(3) 0.15728(12) 0.0277(10) Uani 1 1 d . .
H8B H 0.3260 0.4877 0.1493 0.033 Uiso 1 1 calc R .
C9B C 0.26089(15) 0.5647(3) 0.12799(12) 0.0246(10) Uani 1 1 d . .
C10B C 0.25013(15) 0.5798(3) 0.08362(12) 0.0236(10) Uani 1 1 d . .
C11B C 0.21222(15) 0.6390(3) 0.05922(11) 0.0230(9) Uani 1 1 d . .
C12B C 0.20804(15) 0.6812(3) 0.01866(11) 0.0255(10) Uani 1 1 d . .
H12B H 0.2285 0.6714 0.0027 0.031 Uiso 1 1 calc R .
C13B C 0.16957(15) 0.7377(3) 0.00694(12) 0.0273(10) Uani 1 1 d . .
H13B H 0.1586 0.7768 -0.0183 0.033 Uiso 1 1 calc R .
C14B C 0.14834(15) 0.7279(3) 0.03941(11) 0.0234(10) Uani 1 1 d . .
C15B C 0.10351(16) 0.7584(3) 0.03583(12) 0.0271(10) Uani 1 1 d . .
C16B C 0.08125(16) 0.7287(3) 0.06384(12) 0.0268(10) Uani 1 1 d . .
C17B C 0.03169(17) 0.7325(3) 0.05482(13) 0.0342(11) Uani 1 1 d . .
H17B H 0.0088 0.7665 0.0316 0.041 Uiso 1 1 calc R .
C18B C 0.02224(16) 0.6793(3) 0.08488(13) 0.0367(11) Uani 1 1 d . .
H18B H -0.0083 0.6659 0.0858 0.044 Uiso 1 1 calc R .
C19B C 0.06750(16) 0.6472(3) 0.11487(12) 0.0292(10) Uani 1 1 d . .
C20B C 0.07394(18) 0.6024(3) 0.15478(14) 0.0336(11) Uani 1 1 d . .
C21B C 0.27733(19) 0.6042(3) 0.27585(12) 0.0338(12) Uani 1 1 d . .
C22B C 0.2589(2) 0.5920(3) 0.30908(13) 0.0390(13) Uani 1 1 d . .
C23B C 0.2866(2) 0.5936(3) 0.35385(14) 0.0485(15) Uani 1 1 d . .
H23B H 0.2727 0.5845 0.3754 0.058 Uiso 1 1 calc R .
C24B C 0.3348(2) 0.6089(3) 0.36565(15) 0.0487(15) Uani 1 1 d . .
H24B H 0.3547 0.6096 0.3960 0.058 Uiso 1 1 calc R .
C25B C 0.3547(2) 0.6231(3) 0.33417(14) 0.0480(14) Uani 1 1 d . .
H25B H 0.3881 0.6333 0.3430 0.058 Uiso 1 1 calc R .
C26B C 0.32652(19) 0.6228(3) 0.29024(13) 0.0405(13) Uani 1 1 d . .
H26B H 0.3406 0.6354 0.2691 0.049 Uiso 1 1 calc R .
C27B C 0.28002(16) 0.5413(3) 0.05985(12) 0.0248(10) Uani 1 1 d . .
C28B C 0.32827(16) 0.5612(3) 0.07220(12) 0.0284(11) Uani 1 1 d . .
H28B H 0.3439 0.5969 0.0980 0.034 Uiso 1 1 calc R .
C29B C 0.35425(17) 0.5299(3) 0.04744(14) 0.0356(12) Uani 1 1 d . .
H29B H 0.3874 0.5437 0.0564 0.043 Uiso 1 1 calc R .
C30B C 0.33203(19) 0.4791(3) 0.01013(14) 0.0425(13) Uani 1 1 d . .
H30B H 0.3495 0.4592 -0.0074 0.051 Uiso 1 1 calc R .
C31B C 0.28404(19) 0.4565(3) -0.00222(14) 0.0394(12) Uani 1 1 d . .
H31B H 0.2688 0.4198 -0.0278 0.047 Uiso 1 1 calc R .
C32B C 0.25837(17) 0.4870(3) 0.02249(12) 0.0313(11) Uani 1 1 d . .
H32B H 0.2255 0.4708 0.0140 0.038 Uiso 1 1 calc R .
C33B C 0.07430(15) 0.8170(3) -0.00282(12) 0.0302(10) Uani 1 1 d . .
C34B C 0.06009(16) 0.7818(3) -0.04561(13) 0.0385(12) Uani 1 1 d . .
H34B H 0.0714 0.7228 -0.0506 0.046 Uiso 1 1 calc R .
C35B C 0.02961(18) 0.8323(4) -0.08080(14) 0.0504(14) Uani 1 1 d . .
H35B H 0.0195 0.8073 -0.1097 0.060 Uiso 1 1 calc R .
C36B C 0.01389(18) 0.9186(4) -0.07391(16) 0.0546(16) Uani 1 1 d . .
H36B H -0.0076 0.9525 -0.0980 0.066 Uiso 1 1 calc R .
C37B C 0.02925(17) 0.9557(4) -0.03227(15) 0.0486(14) Uani 1 1 d . .
H37B H 0.0191 1.0161 -0.0277 0.058 Uiso 1 1 calc R .
C38B C 0.05970(16) 0.9048(3) 0.00338(14) 0.0378(12) Uani 1 1 d . .
H38B H 0.0704 0.9309 0.0321 0.045 Uiso 1 1 calc R .
C39B C 0.03036(17) 0.5641(3) 0.16046(13) 0.0358(12) Uani 1 1 d . .
C40B C 0.00820(19) 0.6023(3) 0.18702(15) 0.0444(13) Uani 1 1 d . .
H40B H 0.0210 0.6570 0.2034 0.053 Uiso 1 1 calc R .
C41B C -0.03248(19) 0.5620(4) 0.19005(16) 0.0481(14) Uani 1 1 d . .
H41B H -0.0468 0.5888 0.2088 0.058 Uiso 1 1 calc R .
C42B C -0.05196(19) 0.4848(4) 0.16654(17) 0.0546(15) Uani 1 1 d . .
H42B H -0.0797 0.4576 0.1690 0.066 Uiso 1 1 calc R .
C43B C -0.0314(2) 0.4454(4) 0.13894(16) 0.0578(15) Uani 1 1 d . .
H43B H -0.0450 0.3915 0.1223 0.069 Uiso 1 1 calc R .
C44B C 0.00938(19) 0.4855(4) 0.13589(15) 0.0479(14) Uani 1 1 d . .
H44B H 0.0232 0.4589 0.1167 0.057 Uiso 1 1 calc R .

loop_
_atom_site_aniso_label
_atom_site_aniso_U_11
_atom_site_aniso_U_22
_atom_site_aniso_U_33
_atom_site_aniso_U_23
_atom_site_aniso_U_13
_atom_site_aniso_U_12
C1 0.052(3) 0.093(5) 0.164(6) 0.000 0.014(4) 0.000
Cl1 0.046(3) 0.092(4) 0.165(6) -0.0043(17) 0.017(3) 0.0063(13)
C2 0.192(14) 0.144(15) 0.310(17) 0.0005(18) 0.064(15) 0.001(2)
C3 0.192(14) 0.144(15) 0.310(17) 0.0002(10) 0.063(15) 0.0004(9)
C4 0.192(14) 0.144(15) 0.310(17) 0.000 0.063(15) 0.000
Ni1A 0.0225(3) 0.0254(3) 0.0147(2) 0.0002(2) 0.0057(2) 0.0014(3)
O1A 0.035(2) 0.043(2) 0.0274(15) -0.0064(13) 0.0052(15) 0.0003(16)
O2A 0.061(2) 0.046(2) 0.0177(15) -0.0030(13) 0.0060(15) 0.0098(17)
N1A 0.026(2) 0.024(2) 0.0206(16) 0.0006(14) 0.0098(15) 0.0022(16)
N2A 0.020(2) 0.024(2) 0.0181(15) 0.0021(13) 0.0061(14) 0.0017(15)
N3A 0.016(2) 0.0252(19) 0.0191(16) 0.0029(13) 0.0073(15) -0.0009(15)
N4A 0.025(2) 0.026(2) 0.0172(16) 0.0012(14) 0.0058(15) 0.0028(16)
N5A 0.042(3) 0.036(2) 0.0156(17) 0.0022(15) 0.0079(17) 0.0085(19)
C1A 0.030(3) 0.020(2) 0.0192(19) -0.0009(16) 0.0034(19) 0.005(2)
C2A 0.037(3) 0.023(2) 0.021(2) 0.0004(17) 0.010(2) 0.007(2)
C3A 0.031(3) 0.023(2) 0.020(2) 0.0032(16) 0.0099(19) 0.007(2)
C4A 0.027(3) 0.020(2) 0.0192(19) 0.0025(16) 0.0071(18) 0.0042(19)
C5A 0.031(3) 0.021(2) 0.022(2) 0.0007(16) 0.0133(19) 0.009(2)
C6A 0.027(3) 0.020(2) 0.024(2) -0.0006(16) 0.0082(19) 0.0040(19)
C7A 0.032(3) 0.039(3) 0.023(2) 0.0015(19) 0.0166(19) 0.008(2)
C8A 0.027(3) 0.035(3) 0.026(2) 0.0022(18) 0.0103(19) 0.005(2)
C9A 0.020(2) 0.026(2) 0.024(2) -0.0006(17) 0.0091(18) -0.001(2)
C10A 0.015(2) 0.026(2) 0.022(2) 0.0065(17) 0.0048(18) -0.0038(19)
C11A 0.017(2) 0.023(2) 0.0212(19) 0.0028(16) 0.0057(17) -0.0034(19)
C12A 0.017(3) 0.036(3) 0.0180(19) -0.0002(17) 0.0007(17) -0.004(2)
C13A 0.026(3) 0.037(3) 0.0172(19) -0.0050(17) 0.0065(19) -0.004(2)
C14A 0.023(3) 0.024(2) 0.022(2) -0.0049(16) 0.0099(19) -0.004(2)
C15A 0.024(3) 0.024(2) 0.0193(19) 0.0001(16) 0.0078(18) -0.0011(19)
C16A 0.021(3) 0.030(2) 0.0150(18) 0.0016(16) 0.0066(18) 0.002(2)
C17A 0.027(3) 0.046(3) 0.024(2) -0.0021(19) 0.012(2) 0.007(2)
C18A 0.022(3) 0.053(3) 0.025(2) -0.002(2) 0.0043(19) 0.000(2)
C19A 0.019(2) 0.035(3) 0.0202(19) -0.0021(17) 0.0070(18) 0.004(2)
C20A 0.021(3) 0.038(3) 0.019(2) -0.0007(17) 0.0048(19) 0.001(2)
C21A 0.033(3) 0.025(2) 0.022(2) 0.0050(17) 0.0139(19) 0.011(2)
C22A 0.041(3) 0.035(3) 0.024(2) 0.0041(19) 0.012(2) 0.009(2)
C23A 0.048(3) 0.049(3) 0.023(2) 0.003(2) 0.016(2) 0.016(3)
C24A 0.048(4) 0.070(4) 0.029(2) 0.016(2) 0.023(2) 0.021(3)
C25A 0.047(3) 0.050(3) 0.037(3) 0.012(2) 0.020(2) 0.009(3)
C26A 0.041(3) 0.034(3) 0.029(2) 0.0052(19) 0.012(2) 0.010(2)
C27A 0.023(3) 0.034(3) 0.021(2) 0.0008(18) 0.0095(19) 0.004(2)
C28A 0.020(3) 0.068(3) 0.031(2) 0.009(2) 0.006(2) 0.000(3)
C29A 0.028(3) 0.075(4) 0.038(3) 0.006(3) 0.008(2) -0.002(3)
C30A 0.032(3) 0.066(4) 0.028(2) -0.001(2) 0.002(2) 0.024(3)
C31A 0.045(3) 0.040(3) 0.024(2) 0.000(2) 0.004(2) 0.020(3)
C32A 0.033(3) 0.029(3) 0.027(2) -0.0035(19) 0.008(2) 0.004(2)
C33A 0.017(3) 0.049(3) 0.018(2) -0.0062(19) 0.0022(18) 0.000(2)
C34A 0.053(4) 0.068(4) 0.031(2) -0.008(2) 0.023(2) -0.018(3)
C35A 0.047(4) 0.106(5) 0.028(3) -0.008(3) 0.024(3) -0.017(4)
C36A 0.031(3) 0.110(5) 0.021(2) -0.011(3) 0.005(2) 0.025(3)
C37A 0.085(5) 0.068(4) 0.037(3) 0.003(3) 0.028(3) 0.037(3)
C38A 0.064(4) 0.057(4) 0.029(2) 0.003(2) 0.020(3) 0.022(3)
C39A 0.028(3) 0.055(3) 0.022(2) -0.011(2) 0.007(2) -0.001(2)
C40A 0.053(4) 0.087(4) 0.033(3) -0.013(3) 0.013(3) -0.026(3)
C41A 0.063(5) 0.127(6) 0.041(3) -0.036(4) 0.020(3) -0.053(4)
C42A 0.041(4) 0.157(7) 0.061(4) -0.071(5) 0.025(4) -0.040(5)
C43A 0.024(4) 0.114(6) 0.050(3) -0.043(4) -0.009(3) 0.019(4)
C44A 0.038(3) 0.065(4) 0.037(3) -0.017(2) -0.002(2) 0.011(3)
Ni1B 0.0305(4) 0.0285(3) 0.0186(2) 0.0022(2) 0.0127(2) 0.0033(3)
O1B 0.060(3) 0.074(2) 0.0449(19) 0.0267(17) 0.0399(19) 0.032(2)
O2B 0.091(3) 0.054(2) 0.0315(17) 0.0116(15) 0.0374(19) 0.023(2)
N1B 0.038(2) 0.034(2) 0.0218(17) 0.0007(15) 0.0180(17) 0.0050(18)
N2B 0.034(2) 0.0238(19) 0.0175(16) -0.0007(13) 0.0103(16) -0.0004(17)
N3B 0.021(2) 0.028(2) 0.0209(16) 0.0008(14) 0.0077(15) 0.0012(17)
N4B 0.037(2) 0.030(2) 0.0231(17) 0.0042(15) 0.0163(16) 0.0069(18)
N5B 0.081(4) 0.029(2) 0.0218(19) 0.0039(15) 0.030(2) 0.019(2)
C1B 0.040(3) 0.027(3) 0.034(2) 0.0086(18) 0.025(2) 0.014(2)
C2B 0.061(4) 0.039(3) 0.037(3) 0.013(2) 0.043(3) 0.023(3)
C3B 0.052(4) 0.027(3) 0.031(2) 0.0035(19) 0.022(2) 0.017(2)
C4B 0.045(3) 0.024(2) 0.022(2) 0.0021(17) 0.015(2) 0.006(2)
C5B 0.037(3) 0.024(2) 0.024(2) 0.0009(17) 0.011(2) 0.006(2)
C6B 0.040(3) 0.025(2) 0.020(2) 0.0008(17) 0.010(2) -0.003(2)
C7B 0.033(3) 0.030(3) 0.022(2) 0.0044(17) 0.0072(19) 0.004(2)
C8B 0.029(3) 0.023(2) 0.033(2) 0.0046(18) 0.014(2) 0.000(2)
C9B 0.027(3) 0.025(2) 0.019(2) 0.0015(17) 0.0065(19) -0.003(2)
C10B 0.025(3) 0.023(2) 0.023(2) -0.0031(17) 0.0092(19) -0.008(2)
C11B 0.022(3) 0.028(2) 0.0183(19) -0.0017(17) 0.0064(18) -0.006(2)
C12B 0.025(3) 0.034(3) 0.022(2) 0.0011(18) 0.0145(18) 0.000(2)
C13B 0.028(3) 0.033(3) 0.021(2) 0.0031(17) 0.0099(19) 0.000(2)
C14B 0.025(3) 0.027(2) 0.0181(19) 0.0016(16) 0.0076(18) 0.003(2)
C15B 0.028(3) 0.033(3) 0.021(2) 0.0003(17) 0.0094(19) -0.002(2)
C16B 0.028(3) 0.033(3) 0.019(2) 0.0021(17) 0.0083(19) 0.006(2)
C17B 0.035(3) 0.048(3) 0.025(2) 0.006(2) 0.018(2) 0.007(2)
C18B 0.028(3) 0.053(3) 0.037(2) 0.003(2) 0.022(2) 0.005(2)
C19B 0.036(3) 0.032(3) 0.029(2) 0.0051(19) 0.021(2) 0.007(2)
C20B 0.046(3) 0.033(3) 0.038(2) 0.004(2) 0.035(2) 0.008(2)
C21B 0.059(4) 0.016(2) 0.023(2) 0.0002(17) 0.011(2) 0.007(2)
C22B 0.059(4) 0.029(3) 0.028(2) 0.0010(19) 0.015(2) 0.013(3)
C23B 0.091(5) 0.028(3) 0.024(2) 0.0022(19) 0.019(3) 0.019(3)
C24B 0.078(5) 0.028(3) 0.029(3) -0.005(2) 0.007(3) 0.013(3)
C25B 0.068(4) 0.031(3) 0.031(3) -0.003(2) 0.001(3) 0.008(3)
C26B 0.058(4) 0.028(3) 0.027(2) -0.0017(19) 0.006(2) 0.004(2)
C27B 0.032(3) 0.021(2) 0.020(2) 0.0077(17) 0.0085(19) 0.009(2)
C28B 0.026(3) 0.036(3) 0.022(2) 0.0070(18) 0.008(2) 0.001(2)
C29B 0.033(3) 0.042(3) 0.037(3) 0.015(2) 0.018(2) 0.006(2)
C30B 0.052(4) 0.049(3) 0.034(3) 0.009(2) 0.024(3) 0.018(3)
C31B 0.048(4) 0.038(3) 0.029(2) -0.002(2) 0.011(2) 0.004(3)
C32B 0.032(3) 0.037(3) 0.031(2) 0.0005(19) 0.018(2) 0.003(2)
C33B 0.022(3) 0.042(3) 0.029(2) 0.009(2) 0.0125(19) 0.001(2)
C34B 0.034(3) 0.051(3) 0.029(2) 0.006(2) 0.009(2) -0.003(2)
C35B 0.033(3) 0.083(4) 0.032(3) 0.019(3) 0.008(2) -0.006(3)
C36B 0.035(3) 0.089(5) 0.044(3) 0.039(3) 0.020(3) 0.019(3)
C37B 0.044(3) 0.066(4) 0.052(3) 0.030(3) 0.037(3) 0.026(3)
C38B 0.035(3) 0.050(3) 0.041(3) 0.014(2) 0.028(2) 0.009(3)
C39B 0.041(3) 0.042(3) 0.035(2) 0.010(2) 0.025(2) 0.012(2)
C40B 0.061(4) 0.038(3) 0.050(3) 0.008(2) 0.041(3) 0.010(3)
C41B 0.052(4) 0.053(4) 0.059(3) 0.017(3) 0.043(3) 0.015(3)
C42B 0.037(3) 0.073(4) 0.064(3) 0.020(3) 0.031(3) -0.001(3)
C43B 0.048(4) 0.072(4) 0.055(3) 0.002(3) 0.020(3) -0.002(3)
C44B 0.044(4) 0.067(4) 0.041(3) 0.008(3) 0.024(3) 0.013(3)

loop_
_atom_type_symbol
_atom_type_description
_atom_type_scat_dispersion_real
_atom_type_scat_dispersion_imag
_atom_type_scat_source
C C 0.0033 0.0016 'International Tables Vol C Tables 4.2.6.8 and 6.1.1.4'
H H 0.0000 0.0000 'International Tables Vol C Tables 4.2.6.8 and 6.1.1.4'
N N 0.0061 0.0033 'International Tables Vol C Tables 4.2.6.8 and 6.1.1.4'
O O 0.0106 0.0060 'International Tables Vol C Tables 4.2.6.8 and 6.1.1.4'
Ni Ni 0.3393 1.1124 'International Tables Vol C Tables 4.2.6.8 and 6.1.1.4'
Cl Cl 0.1484 0.1585 'International Tables Vol C Tables 4.2.6.8 and 6.1.1.4'

loop_
_geom_angle_atom_site_label_1
_geom_angle_atom_site_label_2
_geom_angle_atom_site_label_3
_geom_angle
_geom_angle_site_symmetry_1
_geom_angle_site_symmetry_3
Cl1 C1 Cl1 123.4(19) . 2
Cl1 C1 H1A 106.5 . .
Cl1 C1 H1A 106.5 2 .
Cl1 C1 H1B 106.5 . .
Cl1 C1 H1B 106.5 2 .
H1A C1 H1B 106.5 . .
C3 C2 H2A 109.5 . .
C3 C2 H2B 109.5 . .
H2A C2 H2B 109.5 . .
C3 C2 H2C 109.5 . .
H2A C2 H2C 109.5 . .
H2B C2 H2C 109.5 . .
C2 C3 C4 124.6(18) . .
C2 C3 H3A 106.2 . .
C4 C3 H3A 106.2 . .
C2 C3 H3B 106.2 . .
C4 C3 H3B 106.2 . .
H3A C3 H3B 106.4 . .
C3 C4 C3 127(2) . 2
C3 C4 H4A 105.7 . .
C3 C4 H4A 105.7 2 .
C3 C4 H4B 105.7 . .
C3 C4 H4B 105.7 2 .
H4A C4 H4B 106.1 . .
N4A Ni1A N3A 89.71(13) . .
N4A Ni1A N2A 179.40(14) . .
N3A Ni1A N2A 90.40(13) . .
N4A Ni1A N1A 89.35(13) . .
N3A Ni1A N1A 177.70(14) . .
N2A Ni1A N1A 90.56(13) . .
C1A N1A C4A 107.6(3) . .
C1A N1A Ni1A 127.5(3) . .
C4A N1A Ni1A 124.8(3) . .
C6A N2A C9A 104.4(3) . .
C6A N2A Ni1A 128.8(3) . .
C9A N2A Ni1A 126.7(2) . .
C11A N3A C14A 105.0(3) . .
C11A N3A Ni1A 127.3(3) . .
C14A N3A Ni1A 127.5(3) . .
C19A N4A C16A 103.5(3) . .
C19A N4A Ni1A 127.9(3) . .
C16A N4A Ni1A 128.6(3) . .
O2A N5A C3A 122.8(4) . .
O2A N5A C22A 118.6(3) . .
C3A N5A C22A 118.6(3) . .
C20A C1A N1A 125.7(3) . .
C20A C1A C2A 123.8(4) . .
N1A C1A C2A 110.2(4) . .
O1A C2A C3A 130.3(4) . .
O1A C2A C1A 126.6(4) . .
C3A C2A C1A 103.2(3) . .
N5A C3A C4A 123.0(4) . .
N5A C3A C2A 128.6(4) . .
C4A C3A C2A 107.7(3) . .
C5A C4A N1A 128.2(3) . .
C5A C4A C3A 120.3(4) . .
N1A C4A C3A 111.1(4) . .
C4A C5A C6A 120.2(4) . .
C4A C5A C21A 116.9(3) . .
C6A C5A C21A 122.1(4) . .
N2A C6A C5A 123.3(4) . .
N2A C6A C7A 111.1(3) . .
C5A C6A C7A 125.0(4) . .
C8A C7A C6A 107.2(4) . .
C8A C7A H7A 126.4 . .
C6A C7A H7A 126.4 . .
C7A C8A C9A 107.4(4) . .
C7A C8A H8A 126.3 . .
C9A C8A H8A 126.3 . .
C10A C9A N2A 124.5(4) . .
C10A C9A C8A 125.5(4) . .
N2A C9A C8A 109.9(3) . .
C9A C10A C11A 122.8(3) . .
C9A C10A C27A 120.1(4) . .
C11A C10A C27A 116.9(3) . .
N3A C11A C10A 125.0(3) . .
N3A C11A C12A 110.5(3) . .
C10A C11A C12A 124.1(3) . .
C13A C12A C11A 107.1(3) . .
C13A C12A H12A 126.4 . .
C11A C12A H12A 126.4 . .
C12A C13A C14A 107.8(4) . .
C12A C13A H13A 126.1 . .
C14A C13A H13A 126.1 . .
C15A C14A N3A 125.4(3) . .
C15A C14A C13A 124.9(4) . .
N3A C14A C13A 109.5(4) . .
C14A C15A C16A 122.3(4) . .
C14A C15A C33A 118.6(3) . .
C16A C15A C33A 118.6(4) . .
C15A C16A N4A 123.7(4) . .
C15A C16A C17A 124.1(4) . .
N4A C16A C17A 111.4(3) . .
C18A C17A C16A 106.0(4) . .
C18A C17A H17A 127.0 . .
C16A C17A H17A 127.0 . .
C17A C18A C19A 107.7(4) . .
C17A C18A H18A 126.1 . .
C19A C18A H18A 126.1 . .
N4A C19A C20A 125.2(4) . .
N4A C19A C18A 111.3(3) . .
C20A C19A C18A 123.4(4) . .
C1A C20A C19A 120.4(4) . .
C1A C20A C39A 124.9(3) . .
C19A C20A C39A 114.6(4) . .
C26A C21A C22A 116.2(4) . .
C26A C21A C5A 124.2(4) . .
C22A C21A C5A 119.6(4) . .
C23A C22A C21A 121.7(5) . .
C23A C22A N5A 118.8(4) . .
C21A C22A N5A 119.5(4) . .
C24A C23A C22A 119.8(4) . .
C24A C23A H23A 120.1 . .
C22A C23A H23A 120.1 . .
C23A C24A C25A 120.1(4) . .
C23A C24A H24A 120.0 . .
C25A C24A H24A 120.0 . .
C24A C25A C26A 119.9(5) . .
C24A C25A H25A 120.0 . .
C26A C25A H25A 120.0 . .
C25A C26A C21A 121.8(4) . .
C25A C26A H26A 119.1 . .
C21A C26A H26A 119.1 . .
C28A C27A C32A 118.4(4) . .
C28A C27A C10A 122.1(4) . .
C32A C27A C10A 119.4(4) . .
C27A C28A C29A 120.7(4) . .
C27A C28A H28A 119.6 . .
C29A C28A H28A 119.6 . .
C30A C29A C28A 120.1(5) . .
C30A C29A H29A 119.9 . .
C28A C29A H29A 119.9 . .
C29A C30A C31A 120.3(4) . .
C29A C30A H30A 119.8 . .
C31A C30A H30A 119.8 . .
C30A C31A C32A 119.2(4) . .
C30A C31A H31A 120.4 . .
C32A C31A H31A 120.4 . .
C31A C32A C27A 121.1(4) . .
C31A C32A H32A 119.4 . .
C27A C32A H32A 119.4 . .
C38A C33A C34A 119.6(4) . .
C38A C33A C15A 120.9(4) . .
C34A C33A C15A 119.5(4) . .
C35A C34A C33A 120.0(5) . .
C35A C34A H34A 120.0 . .
C33A C34A H34A 120.0 . .
C36A C35A C34A 120.3(5) . .
C36A C35A H35A 119.8 . .
C34A C35A H35A 119.8 . .
C37A C36A C35A 119.7(5) . .
C37A C36A H36A 120.1 . .
C35A C36A H36A 120.1 . .
C36A C37A C38A 121.2(5) . .
C36A C37A H37A 119.4 . .
C38A C37A H37A 119.4 . .
C33A C38A C37A 119.1(5) . .
C33A C38A H38A 120.5 . .
C37A C38A H38A 120.5 . .
C40A C39A C44A 118.1(5) . .
C40A C39A C20A 119.7(4) . .
C44A C39A C20A 121.9(4) . .
C39A C40A C41A 121.6(6) . .
C39A C40A H40A 119.2 . .
C41A C40A H40A 119.2 . .
C42A C41A C40A 119.5(6) . .
C42A C41A H41A 120.2 . .
C40A C41A H41A 120.2 . .
C41A C42A C43A 119.4(6) . .
C41A C42A H42A 120.3 . .
C43A C42A H42A 120.3 . .
C42A C43A C44A 121.4(6) . .
C42A C43A H43A 119.3 . .
C44A C43A H43A 119.3 . .
C43A C44A C39A 119.8(6) . .
C43A C44A H44A 120.1 . .
C39A C44A H44A 120.1 . .
N1B Ni1B N4B 89.48(15) . .
N1B Ni1B N3B 179.31(15) . .
N4B Ni1B N3B 89.83(14) . .
N1B Ni1B N2B 90.75(14) . .
N4B Ni1B N2B 176.86(14) . .
N3B Ni1B N2B 89.94(14) . .
C1B N1B C4B 108.3(3) . .
C1B N1B Ni1B 127.6(3) . .
C4B N1B Ni1B 124.0(3) . .
C6B N2B C9B 104.8(3) . .
C6B N2B Ni1B 128.6(3) . .
C9B N2B Ni1B 125.8(2) . .
C11B N3B C14B 105.7(3) . .
C11B N3B Ni1B 127.1(2) . .
C14B N3B Ni1B 127.2(3) . .
C19B N4B C16B 105.8(3) . .
C19B N4B Ni1B 126.4(3) . .
C16B N4B Ni1B 127.6(3) . .
O2B N5B C3B 121.5(5) . .
O2B N5B C22B 120.8(4) . .
C3B N5B C22B 117.7(4) . .
N1B C1B C20B 125.0(4) . .
N1B C1B C2B 110.0(4) . .
C20B C1B C2B 124.9(4) . .
O1B C2B C3B 129.3(4) . .
O1B C2B C1B 127.9(5) . .
C3B C2B C1B 102.8(4) . .
N5B C3B C4B 122.1(5) . .
N5B C3B C2B 128.5(4) . .
C4B C3B C2B 108.6(4) . .
C5B C4B N1B 128.0(4) . .
C5B C4B C3B 121.4(4) . .
N1B C4B C3B 109.9(4) . .
C4B C5B C6B 119.7(4) . .
C4B C5B C21B 115.6(4) . .
C6B C5B C21B 123.7(4) . .
N2B C6B C5B 122.7(4) . .
N2B C6B C7B 110.7(3) . .
C5B C6B C7B 125.9(4) . .
C8B C7B C6B 107.6(4) . .
C8B C7B H7B 126.2 . .
C6B C7B H7B 126.2 . .
C7B C8B C9B 106.8(4) . .
C7B C8B H8B 126.6 . .
C9B C8B H8B 126.6 . .
C10B C9B N2B 124.0(4) . .
C10B C9B C8B 125.5(4) . .
N2B C9B C8B 109.9(3) . .
C9B C10B C11B 121.1(4) . .
C9B C10B C27B 122.2(4) . .
C11B C10B C27B 116.5(3) . .
N3B C11B C10B 125.3(3) . .
N3B C11B C12B 110.3(3) . .
C10B C11B C12B 124.2(4) . .
C13B C12B C11B 107.2(4) . .
C13B C12B H12B 126.4 . .
C11B C12B H12B 126.4 . .
C12B C13B C14B 107.4(3) . .
C12B C13B H13B 126.3 . .
C14B C13B H13B 126.3 . .
C15B C14B N3B 123.8(4) . .
C15B C14B C13B 126.3(4) . .
N3B C14B C13B 109.1(4) . .
C14B C15B C16B 122.6(4) . .
C14B C15B C33B 120.0(4) . .
C16B C15B C33B 116.9(4) . .
C15B C16B N4B 124.4(4) . .
C15B C16B C17B 125.4(4) . .
N4B C16B C17B 109.4(4) . .
C18B C17B C16B 108.3(4) . .
C18B C17B H17B 125.9 . .
C16B C17B H17B 125.9 . .
C17B C18B C19B 106.2(4) . .
C17B C18B H18B 126.9 . .
C19B C18B H18B 126.9 . .
N4B C19B C20B 125.5(4) . .
N4B C19B C18B 110.2(3) . .
C20B C19B C18B 123.9(4) . .
C1B C20B C19B 119.9(4) . .
C1B C20B C39B 122.9(4) . .
C19B C20B C39B 117.2(4) . .
C22B C21B C26B 115.7(4) . .
C22B C21B C5B 121.3(5) . .
C26B C21B C5B 122.9(4) . .
C23B C22B C21B 123.9(5) . .
C23B C22B N5B 116.6(5) . .
C21B C22B N5B 119.4(4) . .
C24B C23B C22B 117.4(5) . .
C24B C23B H23B 121.3 . .
C22B C23B H23B 121.3 . .
C23B C24B C25B 121.0(5) . .
C23B C24B H24B 119.5 . .
C25B C24B H24B 119.5 . .
C26B C25B C24B 120.5(5) . .
C26B C25B H25B 119.7 . .
C24B C25B H25B 119.7 . .
C25B C26B C21B 121.4(5) . .
C25B C26B H26B 119.3 . .
C21B C26B H26B 119.3 . .
C28B C27B C32B 118.3(4) . .
C28B C27B C10B 122.5(4) . .
C32B C27B C10B 119.1(4) . .
C27B C28B C29B 121.0(4) . .
C27B C28B H28B 119.5 . .
C29B C28B H28B 119.5 . .
C30B C29B C28B 119.8(5) . .
C30B C29B H29B 120.1 . .
C28B C29B H29B 120.1 . .
C29B C30B C31B 120.1(4) . .
C29B C30B H30B 120.0 . .
C31B C30B H30B 120.0 . .
C32B C31B C30B 120.1(4) . .
C32B C31B H31B 120.0 . .
C30B C31B H31B 120.0 . .
C31B C32B C27B 120.7(4) . .
C31B C32B H32B 119.7 . .
C27B C32B H32B 119.7 . .
C38B C33B C34B 118.8(4) . .
C38B C33B C15B 120.7(4) . .
C34B C33B C15B 120.4(4) . .
C35B C34B C33B 120.4(5) . .
C35B C34B H34B 119.8 . .
C33B C34B H34B 119.8 . .
C36B C35B C34B 120.0(5) . .
C36B C35B H35B 120.0 . .
C34B C35B H35B 120.0 . .
C37B C36B C35B 120.1(4) . .
C37B C36B H36B 119.9 . .
C35B C36B H36B 119.9 . .
C36B C37B C38B 120.1(5) . .
C36B C37B H37B 120.0 . .
C38B C37B H37B 120.0 . .
C33B C38B C37B 120.4(4) . .
C33B C38B H38B 119.8 . .
C37B C38B H38B 119.8 . .
C40B C39B C44B 117.5(5) . .
C40B C39B C20B 125.1(4) . .
C44B C39B C20B 117.4(4) . .
C39B C40B C41B 121.0(5) . .
C39B C40B H40B 119.5 . .
C41B C40B H40B 119.5 . .
C42B C41B C40B 120.7(5) . .
C42B C41B H41B 119.6 . .
C40B C41B H41B 119.6 . .
C41B C42B C43B 120.0(5) . .
C41B C42B H42B 120.0 . .
C43B C42B H42B 120.0 . .
C42B C43B C44B 119.4(5) . .
C42B C43B H43B 120.3 . .
C44B C43B H43B 120.3 . .
C43B C44B C39B 121.3(5) . .
C43B C44B H44B 119.4 . .
C39B C44B H44B 119.4 . .

loop_
_geom_bond_atom_site_label_1
_geom_bond_atom_site_label_2
_geom_bond_distance
_geom_bond_site_symmetry_2
C1 Cl1 1.655(15) .
C1 Cl1 1.655(15) 2
C1 H1A 0.9900 .
C1 H1B 0.9900 .
C2 C3 1.378(16) .
C2 H2A 0.9800 .
C2 H2B 0.9800 .
C2 H2C 0.9800 .
C3 C4 1.395(13) .
C3 H3A 0.9900 .
C3 H3B 0.9900 .
C4 C3 1.395(13) 2
C4 H4A 0.9900 .
C4 H4B 0.9900 .
Ni1A N4A 1.906(4) .
Ni1A N3A 1.924(3) .
Ni1A N2A 1.925(3) .
Ni1A N1A 1.927(3) .
O1A C2A 1.235(5) .
O2A N5A 1.273(4) .
N1A C1A 1.374(5) .
N1A C4A 1.382(5) .
N2A C6A 1.369(5) .
N2A C9A 1.403(5) .
N3A C11A 1.373(5) .
N3A C14A 1.386(5) .
N4A C19A 1.372(5) .
N4A C16A 1.395(5) .
N5A C3A 1.329(5) .
N5A C22A 1.429(6) .
C1A C20A 1.362(6) .
C1A C2A 1.504(5) .
C2A C3A 1.445(6) .
C3A C4A 1.423(5) .
C4A C5A 1.369(6) .
C5A C6A 1.417(5) .
C5A C21A 1.460(5) .
C6A C7A 1.419(6) .
C7A C8A 1.348(5) .
C7A H7A 0.9500 .
C8A C9A 1.417(6) .
C8A H8A 0.9500 .
C9A C10A 1.377(5) .
C10A C11A 1.390(5) .
C10A C27A 1.489(5) .
C11A C12A 1.424(5) .
C12A C13A 1.334(6) .
C12A H12A 0.9500 .
C13A C14A 1.427(5) .
C13A H13A 0.9500 .
C14A C15A 1.372(6) .
C15A C16A 1.385(5) .
C15A C33A 1.497(5) .
C16A C17A 1.417(6) .
C17A C18A 1.352(5) .
C17A H17A 0.9500 .
C18A C19A 1.414(6) .
C18A H18A 0.9500 .
C19A C20A 1.413(5) .
C20A C39A 1.494(6) .
C21A C26A 1.391(6) .
C21A C22A 1.410(5) .
C22A C23A 1.383(6) .
C23A C24A 1.374(7) .
C23A H23A 0.9500 .
C24A C25A 1.374(6) .
C24A H24A 0.9500 .
C25A C26A 1.389(6) .
C25A H25A 0.9500 .
C26A H26A 0.9500 .
C27A C28A 1.367(6) .
C27A C32A 1.385(5) .
C28A C29A 1.387(6) .
C28A H28A 0.9500 .
C29A C30A 1.365(7) .
C29A H29A 0.9500 .
C30A C31A 1.370(7) .
C30A H30A 0.9500 .
C31A C32A 1.384(6) .
C31A H31A 0.9500 .
C32A H32A 0.9500 .
C33A C38A 1.377(6) .
C33A C34A 1.384(6) .
C34A C35A 1.382(6) .
C34A H34A 0.9500 .
C35A C36A 1.363(7) .
C35A H35A 0.9500 .
C36A C37A 1.360(7) .
C36A H36A 0.9500 .
C37A C38A 1.387(6) .
C37A H37A 0.9500 .
C38A H38A 0.9500 .
C39A C40A 1.373(7) .
C39A C44A 1.383(6) .
C40A C41A 1.397(7) .
C40A H40A 0.9500 .
C41A C42A 1.357(9) .
C41A H41A 0.9500 .
C42A C43A 1.372(8) .
C42A H42A 0.9500 .
C43A C44A 1.382(7) .
C43A H43A 0.9500 .
C44A H44A 0.9500 .
Ni1B N1B 1.901(3) .
Ni1B N4B 1.904(4) .
Ni1B N3B 1.913(3) .
Ni1B N2B 1.924(4) .
O1B C2B 1.222(5) .
O2B N5B 1.266(4) .
N1B C1B 1.374(5) .
N1B C4B 1.384(5) .
N2B C6B 1.358(5) .
N2B C9B 1.397(5) .
N3B C11B 1.370(5) .
N3B C14B 1.386(5) .
N4B C19B 1.367(5) .
N4B C16B 1.386(5) .
N5B C3B 1.350(5) .
N5B C22B 1.435(6) .
C1B C20B 1.375(6) .
C1B C2B 1.504(5) .
C2B C3B 1.440(7) .
C3B C4B 1.425(6) .
C4B C5B 1.370(6) .
C5B C6B 1.416(6) .
C5B C21B 1.454(5) .
C6B C7B 1.424(6) .
C7B C8B 1.340(5) .
C7B H7B 0.9500 .
C8B C9B 1.423(5) .
C8B H8B 0.9500 .
C9B C10B 1.380(5) .
C10B C11B 1.411(5) .
C10B C27B 1.491(6) .
C11B C12B 1.419(5) .
C12B C13B 1.348(6) .
C12B H12B 0.9500 .
C13B C14B 1.429(5) .
C13B H13B 0.9500 .
C14B C15B 1.380(6) .
C15B C16B 1.383(5) .
C15B C33B 1.502(5) .
C16B C17B 1.408(6) .
C17B C18B 1.354(6) .
C17B H17B 0.9500 .
C18B C19B 1.429(6) .
C18B H18B 0.9500 .
C19B C20B 1.401(5) .
C20B C39B 1.493(6) .
C21B C22B 1.398(6) .
C21B C26B 1.402(7) .
C22B C23B 1.391(6) .
C23B C24B 1.372(7) .
C23B H23B 0.9500 .
C24B C25B 1.380(7) .
C24B H24B 0.9500 .
C25B C26B 1.371(6) .
C25B H25B 0.9500 .
C26B H26B 0.9500 .
C27B C28B 1.384(6) .
C27B C32B 1.393(5) .
C28B C29B 1.388(6) .
C28B H28B 0.9500 .
C29B C30B 1.366(6) .
C29B H29B 0.9500 .
C30B C31B 1.385(6) .
C30B H30B 0.9500 .
C31B C32B 1.376(6) .
C31B H31B 0.9500 .
C32B H32B 0.9500 .
C33B C38B 1.376(6) .
C33B C34B 1.396(5) .
C34B C35B 1.383(6) .
C34B H34B 0.9500 .
C35B C36B 1.376(7) .
C35B H35B 0.9500 .
C36B C37B 1.372(7) .
C36B H36B 0.9500 .
C37B C38B 1.394(6) .
C37B H37B 0.9500 .
C38B H38B 0.9500 .
C39B C40B 1.385(6) .
C39B C44B 1.395(6) .
C40B C41B 1.388(7) .
C40B H40B 0.9500 .
C41B C42B 1.355(7) .
C41B H41B 0.9500 .
C42B C43B 1.387(7) .
C42B H42B 0.9500 .
C43B C44B 1.389(7) .
C43B H43B 0.9500 .
C44B H44B 0.9500 .

loop_
_geom_torsion_atom_site_label_1
_geom_torsion_atom_site_label_2
_geom_torsion_atom_site_label_3
_geom_torsion_atom_site_label_4
_geom_torsion
_geom_torsion_site_symmetry_4
C2 C3 C4 C3 60(2) 2
N4A Ni1A N1A C1A 19.7(3) .
N2A Ni1A N1A C1A -160.8(3) .
N4A Ni1A N1A C4A -163.6(3) .
N2A Ni1A N1A C4A 15.8(3) .
N3A Ni1A N2A C6A 166.9(3) .
N1A Ni1A N2A C6A -15.2(3) .
N3A Ni1A N2A C9A -18.4(3) .
N1A Ni1A N2A C9A 159.5(3) .
N4A Ni1A N3A C11A -163.1(3) .
N2A Ni1A N3A C11A 17.4(3) .
N4A Ni1A N3A C14A 13.5(3) .
N2A Ni1A N3A C14A -165.9(3) .
N3A Ni1A N4A C19A 161.6(3) .
N1A Ni1A N4A C19A -16.3(3) .
N3A Ni1A N4A C16A -16.7(3) .
N1A Ni1A N4A C16A 165.4(3) .
C4A N1A C1A C20A 171.5(4) .
Ni1A N1A C1A C20A -11.4(6) .
C4A N1A C1A C2A -2.6(4) .
Ni1A N1A C1A C2A 174.5(2) .
C20A C1A C2A O1A 9.1(6) .
N1A C1A C2A O1A -176.6(4) .
C20A C1A C2A C3A -170.3(4) .
N1A C1A C2A C3A 3.9(4) .
O2A N5A C3A C4A -171.8(3) .
C22A N5A C3A C4A 9.3(6) .
O2A N5A C3A C2A -2.4(6) .
C22A N5A C3A C2A 178.7(4) .
O1A C2A C3A N5A 6.3(7) .
C1A C2A C3A N5A -174.3(4) .
O1A C2A C3A C4A 176.9(4) .
C1A C2A C3A C4A -3.7(4) .
C1A N1A C4A C5A 173.1(4) .
Ni1A N1A C4A C5A -4.1(6) .
C1A N1A C4A C3A 0.2(4) .
Ni1A N1A C4A C3A -177.1(2) .
N5A C3A C4A C5A 0.1(6) .
C2A C3A C4A C5A -171.2(4) .
N5A C3A C4A N1A 173.7(3) .
C2A C3A C4A N1A 2.4(4) .
N1A C4A C5A C6A -15.3(6) .
C3A C4A C5A C6A 157.1(4) .
N1A C4A C5A C21A 175.2(4) .
C3A C4A C5A C21A -12.5(5) .
C9A N2A C6A C5A -173.5(4) .
Ni1A N2A C6A C5A 2.1(6) .
C9A N2A C6A C7A -2.0(4) .
Ni1A N2A C6A C7A 173.7(3) .
C4A C5A C6A N2A 16.2(6) .
C21A C5A C6A N2A -174.8(4) .
C4A C5A C6A C7A -154.2(4) .
C21A C5A C6A C7A 14.8(6) .
N2A C6A C7A C8A -0.1(5) .
C5A C6A C7A C8A 171.3(4) .
C6A C7A C8A C9A 2.1(5) .
C6A N2A C9A C10A -173.0(4) .
Ni1A N2A C9A C10A 11.2(6) .
C6A N2A C9A C8A 3.3(4) .
Ni1A N2A C9A C8A -172.5(3) .
C7A C8A C9A C10A 172.8(4) .
C7A C8A C9A N2A -3.4(5) .
N2A C9A C10A C11A 4.5(6) .
C8A C9A C10A C11A -171.2(4) .
N2A C9A C10A C27A 179.7(4) .
C8A C9A C10A C27A 4.0(6) .
C14A N3A C11A C10A 173.7(4) .
Ni1A N3A C11A C10A -9.0(6) .
C14A N3A C11A C12A 1.1(4) .
Ni1A N3A C11A C12A 178.3(3) .
C9A C10A C11A N3A -5.8(6) .
C27A C10A C11A N3A 178.9(4) .
C9A C10A C11A C12A 165.9(4) .
C27A C10A C11A C12A -9.4(6) .
N3A C11A C12A C13A 0.5(5) .
C10A C11A C12A C13A -172.3(4) .
C11A C12A C13A C14A -1.8(5) .
C11A N3A C14A C15A 173.2(4) .
Ni1A N3A C14A C15A -4.0(6) .
C11A N3A C14A C13A -2.2(4) .
Ni1A N3A C14A C13A -179.4(3) .
C12A C13A C14A C15A -172.9(4) .
C12A C13A C14A N3A 2.5(5) .
N3A C14A C15A C16A -8.6(6) .
C13A C14A C15A C16A 166.1(4) .
N3A C14A C15A C33A 179.0(4) .
C13A C14A C15A C33A -6.3(6) .
C14A C15A C16A N4A 5.4(6) .
C33A C15A C16A N4A 177.8(4) .
C14A C15A C16A C17A -163.8(4) .
C33A C15A C16A C17A 8.6(6) .
C19A N4A C16A C15A -168.0(4) .
Ni1A N4A C16A C15A 10.6(5) .
C19A N4A C16A C17A 2.4(4) .
Ni1A N4A C16A C17A -179.0(3) .
C15A C16A C17A C18A 166.9(4) .
N4A C16A C17A C18A -3.5(5) .
C16A C17A C18A C19A 3.0(5) .
C16A N4A C19A C20A -176.9(4) .
Ni1A N4A C19A C20A 4.4(6) .
C16A N4A C19A C18A -0.5(4) .
Ni1A N4A C19A C18A -179.1(3) .
C17A C18A C19A N4A -1.7(5) .
C17A C18A C19A C20A 174.9(4) .
N1A C1A C20A C19A -8.0(6) .
C2A C1A C20A C19A 165.4(4) .
N1A C1A C20A C39A 176.0(4) .
C2A C1A C20A C39A -10.7(7) .
N4A C19A C20A C1A 11.6(6) .
C18A C19A C20A C1A -164.4(4) .
N4A C19A C20A C39A -171.9(4) .
C18A C19A C20A C39A 12.0(6) .
C4A C5A C21A C26A -162.9(4) .
C6A C5A C21A C26A 27.8(6) .
C4A C5A C21A C22A 15.7(6) .
C6A C5A C21A C22A -153.7(4) .
C26A C21A C22A C23A -7.3(6) .
C5A C21A C22A C23A 174.0(4) .
C26A C21A C22A N5A 171.9(4) .
C5A C21A C22A N5A -6.8(6) .
O2A N5A C22A C23A -5.4(6) .
C3A N5A C22A C23A 173.6(4) .
O2A N5A C22A C21A 175.4(3) .
C3A N5A C22A C21A -5.7(6) .
C21A C22A C23A C24A 2.7(7) .
N5A C22A C23A C24A -176.5(4) .
C22A C23A C24A C25A 2.8(7) .
C23A C24A C25A C26A -3.2(7) .
C24A C25A C26A C21A -1.8(7) .
C22A C21A C26A C25A 6.9(6) .
C5A C21A C26A C25A -174.5(4) .
C9A C10A C27A C28A -68.1(6) .
C11A C10A C27A C28A 107.4(5) .
C9A C10A C27A C32A 115.8(4) .
C11A C10A C27A C32A -68.8(5) .
C32A C27A C28A C29A 1.4(7) .
C10A C27A C28A C29A -174.8(4) .
C27A C28A C29A C30A -1.7(7) .
C28A C29A C30A C31A -0.5(7) .
C29A C30A C31A C32A 2.9(7) .
C30A C31A C32A C27A -3.1(6) .
C28A C27A C32A C31A 0.9(6) .
C10A C27A C32A C31A 177.2(4) .
C14A C15A C33A C38A -94.1(5) .
C16A C15A C33A C38A 93.3(5) .
C14A C15A C33A C34A 83.8(5) .
C16A C15A C33A C34A -88.9(5) .
C38A C33A C34A C35A -1.7(7) .
C15A C33A C34A C35A -179.6(4) .
C33A C34A C35A C36A 0.2(8) .
C34A C35A C36A C37A 1.0(8) .
C35A C36A C37A C38A -0.6(8) .
C34A C33A C38A C37A 2.1(7) .
C15A C33A C38A C37A 179.9(4) .
C36A C37A C38A C33A -0.9(8) .
C1A C20A C39A C40A -110.3(5) .
C19A C20A C39A C40A 73.5(6) .
C1A C20A C39A C44A 75.5(6) .
C19A C20A C39A C44A -100.7(5) .
C44A C39A C40A C41A 2.9(7) .
C20A C39A C40A C41A -171.6(5) .
C39A C40A C41A C42A -1.7(8) .
C40A C41A C42A C43A 0.0(9) .
C41A C42A C43A C44A 0.5(9) .
C42A C43A C44A C39A 0.7(8) .
C40A C39A C44A C43A -2.3(7) .
C20A C39A C44A C43A 171.9(4) .
N4B Ni1B N1B C1B 20.5(3) .
N2B Ni1B N1B C1B -156.3(3) .
N4B Ni1B N1B C4B -161.8(3) .
N2B Ni1B N1B C4B 21.3(3) .
N1B Ni1B N2B C6B -15.3(3) .
N3B Ni1B N2B C6B 164.9(3) .
N1B Ni1B N2B C9B 152.5(3) .
N3B Ni1B N2B C9B -27.4(3) .
N4B Ni1B N3B C11B -160.2(3) .
N2B Ni1B N3B C11B 16.6(3) .
N4B Ni1B N3B C14B 22.7(3) .
N2B Ni1B N3B C14B -160.4(3) .
N1B Ni1B N4B C19B -24.2(3) .
N3B Ni1B N4B C19B 155.7(3) .
N1B Ni1B N4B C16B 162.3(3) .
N3B Ni1B N4B C16B -17.8(3) .
C4B N1B C1B C20B 176.5(4) .
Ni1B N1B C1B C20B -5.6(6) .
C4B N1B C1B C2B -1.2(4) .
Ni1B N1B C1B C2B 176.7(3) .
N1B C1B C2B O1B -175.5(4) .
C20B C1B C2B O1B 6.8(7) .
N1B C1B C2B C3B 4.9(4) .
C20B C1B C2B C3B -172.8(4) .
O2B N5B C3B C4B -173.0(4) .
C22B N5B C3B C4B 8.6(6) .
O2B N5B C3B C2B -4.7(7) .
C22B N5B C3B C2B 177.0(4) .
O1B C2B C3B N5B 4.2(8) .
C1B C2B C3B N5B -176.2(4) .
O1B C2B C3B C4B 173.9(4) .
C1B C2B C3B C4B -6.6(4) .
C1B N1B C4B C5B 167.2(4) .
Ni1B N1B C4B C5B -10.9(6) .
C1B N1B C4B C3B -3.1(5) .
Ni1B N1B C4B C3B 178.9(3) .
N5B C3B C4B C5B 5.8(6) .
C2B C3B C4B C5B -164.6(4) .
N5B C3B C4B N1B 176.8(4) .
C2B C3B C4B N1B 6.3(5) .
N1B C4B C5B C6B -14.6(7) .
C3B C4B C5B C6B 154.6(4) .
N1B C4B C5B C21B 175.8(4) .
C3B C4B C5B C21B -15.0(6) .
C9B N2B C6B C5B -173.0(4) .
Ni1B N2B C6B C5B -3.2(6) .
C9B N2B C6B C7B -1.9(4) .
Ni1B N2B C6B C7B 167.9(3) .
C4B C5B C6B N2B 21.6(6) .
C21B C5B C6B N2B -169.7(4) .
C4B C5B C6B C7B -148.0(4) .
C21B C5B C6B C7B 20.7(7) .
N2B C6B C7B C8B -1.1(5) .
C5B C6B C7B C8B 169.6(4) .
C6B C7B C8B C9B 3.6(5) .
C6B N2B C9B C10B -167.7(4) .
Ni1B N2B C9B C10B 22.2(5) .
C6B N2B C9B C8B 4.1(4) .
Ni1B N2B C9B C8B -166.0(3) .
C7B C8B C9B C10B 166.7(4) .
C7B C8B C9B N2B -4.9(5) .
N2B C9B C10B C11B 3.4(6) .
C8B C9B C10B C11B -167.1(4) .
N2B C9B C10B C27B 178.2(4) .
C8B C9B C10B C27B 7.7(6) .
C14B N3B C11B C10B 178.2(4) .
Ni1B N3B C11B C10B 0.6(6) .
C14B N3B C11B C12B 3.1(4) .
Ni1B N3B C11B C12B -174.5(3) .
C9B C10B C11B N3B -15.3(6) .
C27B C10B C11B N3B 169.6(4) .
C9B C10B C11B C12B 159.2(4) .
C27B C10B C11B C12B -16.0(6) .
N3B C11B C12B C13B -0.4(5) .
C10B C11B C12B C13B -175.6(4) .
C11B C12B C13B C14B -2.4(4) .
C11B N3B C14B C15B 166.4(4) .
Ni1B N3B C14B C15B -16.1(5) .
C11B N3B C14B C13B -4.5(4) .
Ni1B N3B C14B C13B 173.0(3) .
C12B C13B C14B C15B -166.2(4) .
C12B C13B C14B N3B 4.4(4) .
N3B C14B C15B C16B -4.2(6) .
C13B C14B C15B C16B 165.1(4) .
N3B C14B C15B C33B -176.5(4) .
C13B C14B C15B C33B -7.2(6) .
C14B C15B C16B N4B 9.5(6) .
C33B C15B C16B N4B -178.0(4) .
C14B C15B C16B C17B -159.1(4) .
C33B C15B C16B C17B 13.4(6) .
C19B N4B C16B C15B -168.7(4) .
Ni1B N4B C16B C15B 5.9(6) .
C19B N4B C16B C17B 1.4(4) .
Ni1B N4B C16B C17B 176.0(3) .
C15B C16B C17B C18B 166.5(4) .
N4B C16B C17B C18B -3.5(5) .
C16B C17B C18B C19B 3.9(5) .
C16B N4B C19B C20B -171.3(4) .
Ni1B N4B C19B C20B 14.0(6) .
C16B N4B C19B C18B 1.0(4) .
Ni1B N4B C19B C18B -173.6(3) .
C17B C18B C19B N4B -3.2(5) .
C17B C18B C19B C20B 169.3(4) .
N1B C1B C20B C19B -14.1(7) .
C2B C1B C20B C19B 163.2(4) .
N1B C1B C20B C39B 167.6(4) .
C2B C1B C20B C39B -15.1(7) .
N4B C19B C20B C1B 9.8(7) .
C18B C19B C20B C1B -161.6(4) .
N4B C19B C20B C39B -171.8(4) .
C18B C19B C20B C39B 16.8(6) .
C4B C5B C21B C22B 10.5(6) .
C6B C5B C21B C22B -158.6(4) .
C4B C5B C21B C26B -164.3(4) .
C6B C5B C21B C26B 26.6(6) .
C26B C21B C22B C23B -2.7(6) .
C5B C21B C22B C23B -177.9(4) .
C26B C21B C22B N5B 178.3(4) .
C5B C21B C22B N5B 3.2(6) .
O2B N5B C22B C23B -10.1(6) .
C3B N5B C22B C23B 168.3(4) .
O2B N5B C22B C21B 168.9(4) .
C3B N5B C22B C21B -12.7(6) .
C21B C22B C23B C24B 0.5(7) .
N5B C22B C23B C24B 179.5(4) .
C22B C23B C24B C25B 0.8(7) .
C23B C24B C25B C26B 0.3(7) .
C24B C25B C26B C21B -2.7(7) .
C22B C21B C26B C25B 3.8(6) .
C5B C21B C26B C25B 178.8(4) .
C9B C10B C27B C28B -58.1(6) .
C11B C10B C27B C28B 116.9(4) .
C9B C10B C27B C32B 125.1(4) .
C11B C10B C27B C32B -59.9(5) .
C32B C27B C28B C29B 1.6(6) .
C10B C27B C28B C29B -175.2(4) .
C27B C28B C29B C30B 0.4(6) .
C28B C29B C30B C31B -2.0(6) .
C29B C30B C31B C32B 1.5(7) .
C30B C31B C32B C27B 0.6(6) .
C28B C27B C32B C31B -2.1(6) .
C10B C27B C32B C31B 174.9(4) .
C14B C15B C33B C38B -120.5(5) .
C16B C15B C33B C38B 66.8(5) .
C14B C15B C33B C34B 61.8(6) .
C16B C15B C33B C34B -110.9(5) .
C38B C33B C34B C35B -3.7(7) .
C15B C33B C34B C35B 174.1(4) .
C33B C34B C35B C36B 1.4(7) .
C34B C35B C36B C37B 1.5(8) .
C35B C36B C37B C38B -2.0(8) .
C34B C33B C38B C37B 3.2(7) .
C15B C33B C38B C37B -174.5(4) .
C36B C37B C38B C33B -0.4(7) .
C1B C20B C39B C40B 72.3(6) .
C19B C20B C39B C40B -106.1(5) .
C1B C20B C39B C44B -110.1(5) .
C19B C20B C39B C44B 71.5(5) .
C44B C39B C40B C41B 2.0(7) .
C20B C39B C40B C41B 179.6(4) .
C39B C40B C41B C42B -1.0(7) .
C40B C41B C42B C43B -0.3(8) .
C41B C42B C43B C44B 0.4(8) .
C42B C43B C44B C39B 0.8(7) .
C40B C39B C44B C43B -1.9(7) .
C20B C39B C44B C43B -179.7(4) .
